data_7718421
loop_
_publ_author_name
'Shestimerova, Tatiana A.'
'Medved'ko, Aleksei V.'
'Bykov, Mikhail A.'
'Kalinin, Mikhail A.'
'Metlin, Mikhail T.'
'Taydakov, Ilya V.'
'Gontcharenko, Victoria E.'
'Wei, Zheng'
'Dikarev, Evgeny V.'
'Vatsadze, Sergey Z.'
'Shevelkov, Andrei V.'

_publ_section_title
;
 A new supramolecular tecton: the crucial impact of the polycation charge
 and geometry of H-bonds on the structure and properties of halometallates
 in the solid state.
;
_journal_issue 17
_journal_name_full 'Dalton transactions (Cambridge, England : 2003)'
_journal_page_first 6983
_journal_page_last 6992
_journal_paper_doi 10.1039/d5dt00318k
_journal_volume 54
_journal_year 2025
_chemical_formula_sum 'C10 H27 Bi I6 N3 O3'
_chemical_formula_weight 1207.72
_space_group_crystal_system orthorhombic
_space_group_IT_number 62
_space_group_name_Hall '-P 2ac 2n'
_space_group_name_H-M_alt 'P n m a'
_atom_sites_solution_hydrogens mixed
_audit_creation_method SHELXL-2018/3
_audit_update_record
;
2024-06-19 deposited with the CCDC.	2025-03-25 downloaded from the CCDC.
;
_cell_angle_alpha 90
_cell_angle_beta 90
_cell_angle_gamma 90
_cell_formula_units_Z 4
_cell_length_a 25.489(5)
_cell_length_b 8.8457(18)
_cell_length_c 11.478(2)
_cell_measurement_temperature 100(2)
_cell_volume 2587.9(9)
_computing_structure_refinement 'SHELXL-2018/3 (Sheldrick, 2018)'
_diffrn_ambient_temperature 100(2)
_diffrn_measured_fraction_theta_full 0.998
_diffrn_measured_fraction_theta_max 0.998
_diffrn_radiation_type MoK\a
_diffrn_radiation_wavelength 0.71073
_diffrn_reflns_av_R_equivalents 0.1122
_diffrn_reflns_av_unetI/netI 0.0366
_diffrn_reflns_Laue_measured_fraction_full 0.998
_diffrn_reflns_Laue_measured_fraction_max 0.998
_diffrn_reflns_limit_h_max 36
_diffrn_reflns_limit_h_min -36
_diffrn_reflns_limit_k_max 12
_diffrn_reflns_limit_k_min -12
_diffrn_reflns_limit_l_max 16
_diffrn_reflns_limit_l_min -16
_diffrn_reflns_number 98648
_diffrn_reflns_point_group_measured_fraction_full 0.998
_diffrn_reflns_point_group_measured_fraction_max 0.998
_diffrn_reflns_theta_full 25.242
_diffrn_reflns_theta_max 30.623
_diffrn_reflns_theta_min 2.907
_exptl_absorpt_coefficient_mu 13.983
_exptl_crystal_density_diffrn 3.100
_exptl_crystal_F_000 2132
_refine_diff_density_max 1.590
_refine_diff_density_min -2.732
_refine_diff_density_rms 0.310
_refine_ls_extinction_method none
_refine_ls_goodness_of_fit_ref 1.138
_refine_ls_hydrogen_treatment mixed
_refine_ls_matrix_type full
_refine_ls_number_parameters 142
_refine_ls_number_reflns 4231
_refine_ls_number_restraints 9
_refine_ls_restrained_S_all 1.137
_refine_ls_R_factor_all 0.0601
_refine_ls_R_factor_gt 0.0432
_refine_ls_shift/su_max 0.001
_refine_ls_shift/su_mean 0.000
_refine_ls_structure_factor_coef Fsqd
_refine_ls_weighting_details 'w=1/[\s^2^(Fo^2^)+(0.0066P)^2^+32.6441P] where P=(Fo^2^+2Fc^2^)/3'
_refine_ls_weighting_scheme calc
_refine_ls_wR_factor_gt 0.0554
_refine_ls_wR_factor_ref 0.0586
_reflns_Friedel_coverage 0.000
_reflns_number_gt 3531
_reflns_number_total 4231
_reflns_threshold_expression 'I > 2\s(I)'
_cod_data_source_file d5dt00318k2.cif
_cod_data_source_block shelx
_cod_depositor_comments 'Adding full bibliography for 7718420--7718421.cif.'
_cod_database_code 7718421
_shelx_shelxl_version_number 2018/3
_shelx_space_group_comment
;
The symmetry employed for this shelxl refinement is uniquely defined
by the following loop, which should always be used as a source of
symmetry information in preference to the above space-group names.
They are only intended as comments.
;

loop_
_space_group_symop_operation_xyz
'x, y, z'
'-x+1/2, -y, z+1/2'
'-x, y+1/2, -z'
'x+1/2, -y+1/2, -z+1/2'
'-x, -y, -z'
'x-1/2, y, -z-1/2'
'x, -y-1/2, z'
'-x-1/2, y-1/2, z-1/2'

loop_
_atom_site_label
_atom_site_type_symbol
_atom_site_fract_x
_atom_site_fract_y
_atom_site_fract_z
_atom_site_U_iso_or_equiv
_atom_site_adp_type
_atom_site_occupancy
_atom_site_site_symmetry_order
_atom_site_calc_flag
_atom_site_refinement_flags_posn
_atom_site_refinement_flags_adp
_atom_site_refinement_flags_occupancy
_atom_site_disorder_assembly
_atom_site_disorder_group
Bi1 Bi 0.13099(2) 0.250000 0.76534(3) 0.00940(7) Uani 1 2 d S T P . .
I2 I 0.05756(2) -0.00346(5) 0.86072(3) 0.01365(8) Uani 1 1 d . . . . .
I3 I 0.19300(2) 0.250000 0.98978(5) 0.01327(11) Uani 1 2 d S T P . .
I4 I 0.05680(2) 0.250000 0.55028(5) 0.01921(13) Uani 1 2 d S T P . .
I5 I 0.20465(2) 0.01324(5) 0.67245(3) 0.01490(9) Uani 1 1 d . . . . .
O1 O 0.3231(3) 0.250000 0.4156(6) 0.0214(15) Uani 1 2 d DS T P . .
H1A H 0.324(4) 0.250000 0.342(4) 0.032 Uiso 1 2 d DS U P . .
H1B H 0.2890(19) 0.250000 0.423(9) 0.032 Uiso 1 2 d DS U P . .
O2 O 0.4249(3) 0.250000 0.1011(6) 0.0272(17) Uani 1 2 d DS T P . .
H2 H 0.431(3) 0.333(7) 0.140(7) 0.041 Uiso 1 1 d D U . . .
N3 N 0.3371(3) 0.250000 0.9636(6) 0.0126(15) Uani 1 2 d DS T P . .
H3A H 0.368(3) 0.250000 0.980(9) 0.015 Uiso 1 2 d DS U P . .
H3B H 0.323(5) 0.334(15) 0.985(12) 0.015 Uiso 0.5 1 d . U P . .
N4 N 0.4485(3) 0.250000 0.7558(7) 0.0137(15) Uani 1 2 d DS T P . .
H4 H 0.476(3) 0.250000 0.787(8) 0.016 Uiso 1 2 d DS U P . .
N5 N 0.3835(3) 0.250000 0.6040(7) 0.0112(14) Uani 1 2 d S T P . .
H5 H 0.379(4) 0.250000 0.526(9) 0.013 Uiso 1 2 d S U P . .
C6 C 0.3664(2) 0.1061(6) 0.7855(5) 0.0091(11) Uani 1 1 d . . . . .
C7 C 0.3399(3) 0.250000 0.8333(7) 0.0083(15) Uani 1 2 d S T P . .
H7 H 0.303031 0.250002 0.803867 0.010 Uiso 1 2 calc R U P . .
O8 O 0.0668(4) 0.250000 0.1552(8) 0.046(2) Uani 1 2 d DS T P . .
H8A H 0.075(5) 0.250000 0.075(5) 0.069 Uiso 1 2 d DS U P . .
H8B H 0.031(2) 0.250000 0.136(11) 0.069 Uiso 1 2 d DS U P . .
C9 C 0.3588(2) 0.1098(7) 0.6533(5) 0.0125(12) Uani 1 1 d . . . . .
H9A H 0.375014 0.019213 0.617763 0.015 Uiso 1 1 calc R U . . .
H9B H 0.320818 0.108675 0.634753 0.015 Uiso 1 1 calc R U . . .
C10 C 0.4410(3) 0.250000 0.6256(7) 0.0137(17) Uani 1 2 d S T P . .
H10A H 0.457321 0.340873 0.590694 0.016 Uiso 0.5 1 calc R U P . .
H10B H 0.457321 0.159127 0.590694 0.016 Uiso 0.5 1 calc R U P . .
C11 C 0.4254(2) 0.1101(7) 0.8101(5) 0.0132(12) Uani 1 1 d . . . . .
H11A H 0.431694 0.110936 0.895226 0.016 Uiso 1 1 calc R U . . .
H11B H 0.442413 0.019017 0.777054 0.016 Uiso 1 1 calc R U . . .
C12 C 0.3433(2) -0.0396(7) 0.8330(6) 0.0177(13) Uani 1 1 d . . . . .
H12A H 0.305110 -0.038622 0.822294 0.021 Uiso 1 1 calc R U . . .
H12B H 0.351394 -0.048204 0.916214 0.021 Uiso 1 1 calc R U . . .
H12C H 0.358296 -0.125913 0.791242 0.021 Uiso 1 1 calc R U . . .

loop_
_atom_site_aniso_label
_atom_site_aniso_U_11
_atom_site_aniso_U_22
_atom_site_aniso_U_33
_atom_site_aniso_U_23
_atom_site_aniso_U_13
_atom_site_aniso_U_12
Bi1 0.00643(12) 0.01178(14) 0.01000(14) 0.000 0.00036(11) 0.000
I2 0.00956(15) 0.01464(19) 0.01676(19) 0.00438(16) 0.00158(14) -0.00009(15)
I3 0.0106(2) 0.0170(3) 0.0121(3) 0.000 -0.00289(19) 0.000
I4 0.0089(2) 0.0385(4) 0.0103(3) 0.000 0.0001(2) 0.000
I5 0.01085(16) 0.0178(2) 0.01610(19) -0.00653(16) 0.00015(14) 0.00213(15)
O1 0.021(3) 0.026(4) 0.017(3) 0.000 -0.009(3) 0.000
O2 0.021(3) 0.040(5) 0.021(4) 0.000 -0.004(3) 0.000
N3 0.014(3) 0.015(4) 0.008(4) 0.000 0.002(3) 0.000
N4 0.009(3) 0.018(4) 0.014(4) 0.000 -0.004(3) 0.000
N5 0.010(3) 0.013(4) 0.010(4) 0.000 -0.007(3) 0.000
C6 0.009(2) 0.007(3) 0.011(3) -0.001(2) 0.000(2) 0.000(2)
C7 0.006(3) 0.010(4) 0.009(4) 0.000 0.000(3) 0.000
O8 0.040(5) 0.056(6) 0.042(5) 0.000 -0.004(4) 0.000
C9 0.011(3) 0.011(3) 0.015(3) -0.002(2) 0.002(2) -0.001(2)
C10 0.009(3) 0.026(5) 0.006(4) 0.000 0.000(3) 0.000
C11 0.011(2) 0.015(3) 0.013(3) 0.000(2) 0.002(2) 0.003(2)
C12 0.022(3) 0.015(3) 0.016(3) 0.000(3) -0.005(2) -0.004(3)

loop_
_atom_type_symbol
_atom_type_description
_atom_type_scat_dispersion_real
_atom_type_scat_dispersion_imag
_atom_type_scat_source
C C 0.0033 0.0016 'International Tables Vol C Tables 4.2.6.8 and 6.1.1.4'
H H 0.0000 0.0000 'International Tables Vol C Tables 4.2.6.8 and 6.1.1.4'
N N 0.0061 0.0033 'International Tables Vol C Tables 4.2.6.8 and 6.1.1.4'
I I -0.4742 1.8119 'International Tables Vol C Tables 4.2.6.8 and 6.1.1.4'
Bi Bi -4.1077 10.2566 'International Tables Vol C Tables 4.2.6.8 and 6.1.1.4'
O O 0.0106 0.0060 'International Tables Vol C Tables 4.2.6.8 and 6.1.1.4'

loop_
_geom_angle_atom_site_label_1
_geom_angle_atom_site_label_2
_geom_angle_atom_site_label_3
_geom_angle
_geom_angle_site_symmetry_1
_geom_angle_site_symmetry_3
_geom_angle_publ_flag
I5 Bi1 I5 88.25(2) . 7_565 ?
I5 Bi1 I3 88.609(16) . . ?
I5 Bi1 I3 88.608(16) 7_565 . ?
I5 Bi1 I4 95.637(17) . . ?
I5 Bi1 I4 95.637(17) 7_565 . ?
I3 Bi1 I4 174.073(18) . . ?
I5 Bi1 I2 89.913(18) . . ?
I5 Bi1 I2 178.099(14) 7_565 . ?
I3 Bi1 I2 90.838(16) . . ?
I4 Bi1 I2 85.048(16) . . ?
I5 Bi1 I2 178.101(14) . 7_565 ?
I5 Bi1 I2 89.915(18) 7_565 7_565 ?
I3 Bi1 I2 90.839(16) . 7_565 ?
I4 Bi1 I2 85.048(16) . 7_565 ?
I2 Bi1 I2 91.91(2) . 7_565 ?
H1A O1 H1B 97(7) . . ?
H2 O2 H2 115(10) . 7_565 ?
C7 N3 H3A 101(7) . . ?
C7 N3 H3B 108(9) . . ?
H3A N3 H3B 109(9) . . ?
C7 N3 H3B 108(9) . 7_565 ?
H3A N3 H3B 109(9) . 7_565 ?
H3B N3 H3B 120(10) . 7_565 ?
C11 N4 C11 110.6(6) . 7_565 ?
C11 N4 C10 111.2(4) . . ?
C11 N4 C10 111.2(4) 7_565 . ?
C11 N4 H4 99(4) . . ?
C11 N4 H4 99(4) 7_565 . ?
C10 N4 H4 125(8) . . ?
C10 N5 C9 110.5(4) . . ?
C10 N5 C9 110.5(4) . 7_565 ?
C9 N5 C9 111.3(6) . 7_565 ?
C10 N5 H5 107(6) . . ?
C9 N5 H5 108(3) . . ?
C9 N5 H5 108(3) 7_565 . ?
C12 C6 C11 109.6(5) . . ?
C12 C6 C9 108.9(5) . . ?
C11 C6 C9 107.9(4) . . ?
C12 C6 C7 113.7(5) . . ?
C11 C6 C7 110.2(5) . . ?
C9 C6 C7 106.2(5) . . ?
N3 C7 C6 112.2(4) . 7_565 ?
N3 C7 C6 112.2(4) . . ?
C6 C7 C6 111.3(6) 7_565 . ?
N3 C7 H7 107.0 . . ?
C6 C7 H7 107.0 7_565 . ?
C6 C7 H7 107.0 . . ?
H8A O8 H8B 90(7) . . ?
N5 C9 C6 109.7(5) . . ?
N5 C9 H9A 109.7 . . ?
C6 C9 H9A 109.7 . . ?
N5 C9 H9B 109.7 . . ?
C6 C9 H9B 109.7 . . ?
H9A C9 H9B 108.2 . . ?
N5 C10 N4 106.9(6) . . ?
N5 C10 H10A 110.3 . . ?
N4 C10 H10A 110.3 . . ?
N5 C10 H10B 110.3 . . ?
N4 C10 H10B 110.3 . . ?
H10A C10 H10B 108.6 . . ?
N4 C11 C6 109.0(5) . . ?
N4 C11 H11A 109.9 . . ?
C6 C11 H11A 109.9 . . ?
N4 C11 H11B 109.9 . . ?
C6 C11 H11B 109.9 . . ?
H11A C11 H11B 108.3 . . ?
C6 C12 H12A 109.5 . . ?
C6 C12 H12B 109.5 . . ?
H12A C12 H12B 109.5 . . ?
C6 C12 H12C 109.5 . . ?
H12A C12 H12C 109.5 . . ?
H12B C12 H12C 109.5 . . ?

loop_
_geom_bond_atom_site_label_1
_geom_bond_atom_site_label_2
_geom_bond_distance
_geom_bond_site_symmetry_2
_geom_bond_publ_flag
Bi1 I5 3.0079(6) . ?
Bi1 I5 3.0079(6) 7_565 ?
Bi1 I3 3.0224(8) . ?
Bi1 I4 3.1095(8) . ?
Bi1 I2 3.1191(6) . ?
Bi1 I2 3.1192(6) 7_565 ?
O1 H1A 0.84(5) . ?
O1 H1B 0.87(5) . ?
O2 H2 0.87(4) . ?
O2 H2 0.87(4) 7_565 ?
N3 C7 1.497(11) . ?
N3 H3A 0.81(7) . ?
N3 H3B 0.86(14) . ?
N3 H3B 0.86(14) 7_565 ?
N4 C11 1.505(7) . ?
N4 C11 1.505(7) 7_565 ?
N4 C10 1.507(11) . ?
N4 H4 0.79(7) . ?
N5 C10 1.486(10) . ?
N5 C9 1.502(7) . ?
N5 C9 1.502(7) 7_565 ?
N5 H5 0.90(10) . ?
C6 C12 1.519(8) . ?
C6 C11 1.531(8) . ?
C6 C9 1.531(8) . ?
C6 C7 1.541(7) . ?
C7 H7 1.0000 . ?
O8 H8A 0.94(5) . ?
O8 H8B 0.94(5) . ?
C9 H9A 0.9900 . ?
C9 H9B 0.9900 . ?
C10 H10A 0.9900 . ?
C10 H10B 0.9900 . ?
C11 H11A 0.9900 . ?
C11 H11B 0.9900 . ?
C12 H12A 0.9800 . ?
C12 H12B 0.9800 . ?
C12 H12C 0.9800 . ?

loop_
_geom_hbond_atom_site_label_D
_geom_hbond_atom_site_label_H
_geom_hbond_atom_site_label_A
_geom_hbond_distance_DH
_geom_hbond_distance_HA
_geom_hbond_distance_DA
_geom_hbond_angle_DHA
_geom_hbond_site_symmetry_A
_geom_hbond_publ_flag
O1 H1A I5 0.84(5) 3.12(4) 3.703(5) 128(3) 2_554 yes
O1 H1A I5 0.84(5) 3.12(4) 3.703(5) 128(3) 8_665 yes
O2 H2 I2 0.87(4) 2.94(6) 3.719(6) 151(7) 8_665 yes
N3 H3A O2 0.81(7) 2.01(8) 2.739(10) 150(10) 1_556 yes
N3 H3B I5 0.86(14) 2.77(14) 3.507(6) 145(12) 8_666 yes
N4 H4 I4 0.79(7) 2.78(8) 3.547(7) 166(9) 6_657 yes
N5 H5 I2 0.90(10) 3.32(7) 3.848(6) 120(5) 2_554 yes
N5 H5 I2 0.90(10) 3.32(7) 3.848(6) 120(5) 8_665 yes
N5 H5 O1 0.90(10) 1.90(10) 2.653(9) 140(8) . yes
O8 H8A I3 0.94(5) 3.16(11) 3.735(9) 121(9) 1_554 yes
O8 H8B I2 0.94(5) 3.13(4) 3.852(7) 134(3) 5_556 yes
O8 H8B I2 0.94(5) 3.13(4) 3.852(7) 134(3) 3_556 yes
C9 H9A I3 0.99 3.29 3.923(6) 123.3 2_554 yes
C9 H9B I5 0.99 3.11 4.026(6) 154.6 . yes
C10 H10A I2 0.99 2.98 3.726(6) 132.5 4_556 yes
C10 H10A I2 0.99 3.00 3.741(7) 132.4 8_665 yes
C10 H10B I2 0.99 3.00 3.741(7) 132.4 2_554 yes
C10 H10B I2 0.99 2.98 3.726(6) 132.5 6_657 yes

loop_
_geom_torsion_atom_site_label_1
_geom_torsion_atom_site_label_2
_geom_torsion_atom_site_label_3
_geom_torsion_atom_site_label_4
_geom_torsion
_geom_torsion_site_symmetry_1
_geom_torsion_site_symmetry_2
_geom_torsion_site_symmetry_3
_geom_torsion_site_symmetry_4
_geom_torsion_publ_flag
C12 C6 C7 N3 51.4(7) . . . . ?
C11 C6 C7 N3 -72.2(6) . . . . ?
C9 C6 C7 N3 171.1(5) . . . . ?
C12 C6 C7 C6 177.9(4) . . . 7_565 ?
C11 C6 C7 C6 54.4(8) . . . 7_565 ?
C9 C6 C7 C6 -62.3(7) . . . 7_565 ?
C10 N5 C9 C6 62.3(7) . . . . ?
C9 N5 C9 C6 -61.0(7) 7_565 . . . ?
C12 C6 C9 N5 -177.6(5) . . . . ?
C11 C6 C9 N5 -58.7(6) . . . . ?
C7 C6 C9 N5 59.6(6) . . . . ?
C9 N5 C10 N4 -61.9(5) . . . . ?
C9 N5 C10 N4 61.9(5) 7_565 . . . ?
C11 N4 C10 N5 61.9(4) . . . . ?
C11 N4 C10 N5 -61.9(4) 7_565 . . . ?
C11 N4 C11 C6 62.9(8) 7_565 . . . ?
C10 N4 C11 C6 -61.2(6) . . . . ?
C12 C6 C11 N4 176.3(5) . . . . ?
C9 C6 C11 N4 57.8(6) . . . . ?
C7 C6 C11 N4 -57.8(6) . . . . ?
